data_8104075
loop_
_publ_author_name
'Olbertz, A.'
'Fuess, H.'
'Svoboda, I.'
'Stachel, D.'

_publ_section_title
;
 Redetermination of the crystal structure of manganese ultraphosphate, Mn
 P4 O11
;
_journal_name_full 'Zeitschrift fuer Kristallographie (149,1979-)'
_journal_page_first 220
_journal_page_last 220
_journal_volume 210
_journal_year 1995
_chemical_formula_sum 'Mn O11 P4'
_chemical_name_systematic 'Mn (P4 O11)'
_space_group_IT_number 14
_symmetry_space_group_name_Hall '-P 2yn'
_symmetry_space_group_name_H-M 'P 1 21/n 1'
_cell_angle_alpha 90
_cell_angle_beta 95.17
_cell_angle_gamma 90
_cell_formula_units_Z 4
_cell_length_a 8.274
_cell_length_b 12.456
_cell_length_c 8.562
_cell_volume 878.818
_citation_journal_id_ASTM ZEKRDZ
_cod_data_source_file Olbertz_ZEKRDZ_1995_1673.cif
_cod_data_source_block Mn1O11P4
_cod_original_sg_symbol_Hall '-P 2ybc (x-z,y,z)'
_cod_original_formula_sum 'Mn1 O11 P4'
_cod_database_code 8104075

loop_
_symmetry_equiv_pos_as_xyz
x,y,z
-x+1/2,y+1/2,-z+1/2
-x,-y,-z
x-1/2,-y-1/2,z-1/2

loop_
_atom_site_label
_atom_site_type_symbol
_atom_site_fract_x
_atom_site_fract_y
_atom_site_fract_z
_atom_site_occupancy
_atom_site_U_iso_or_equiv
O7 O-2 0.3504 0.60341 -0.1481 1 0.0
P3 P+5 0.31681 0.99626 0.16213 1 0.0
O3 O-2 0.3573 0.7328 0.0792 1 0.0
O9 O-2 0.4878 0.96823 0.2028 1 0.0
O8 O-2 0.314 0.91524 0.5262 1 0.0
O1 O-2 0.2207 0.60046 0.2328 1 0.0
O2 O-2 0.3739 0.75476 0.3641 1 0.0
P1 P+5 0.24885 0.84657 0.39854 1 0.0
O10 O-2 0.5293 0.6031 0.2543 1 0.0
O5 O-2 0.2059 0.90556 0.2389 1 0.0
O4 O-2 0.244 0.01387 0.0016 1 0.0
P2 P+5 0.38197 0.66578 0.23306 1 0.0
O6 O-2 0.0948 0.78129 0.4271 1 0.0
Mn1 Mn+2 0.27063 0.96979 -0.23642 1 0.0
P4 P+5 0.39885 0.71205 -0.09962 1 0.0
O11 O-2 0.345 0.8084 -0.1862 1 0.0
